data_4068198
loop_
_publ_author_name
'Slaney, Michael E.'
'Ferguson, Michael J.'
'McDonald, Robert'
'Cowie, Martin'

_publ_section_title
;
 Tandem C--F and C--H Bond Activation in Fluoroolefins Promoted by a
 Bis(diethylphosphino)methane-Bridged Diiridium Complex: Role of Water in
 the Activation Processes
;
_journal_issue 4
_journal_name_full Organometallics
_journal_page_first 1384
_journal_paper_doi 10.1021/om2011968
_journal_volume 31
_journal_year 2012
_chemical_formula_moiety 'C23 H45 F2 Ir2 O3 P4, C32 H12 B F24'
_chemical_formula_sum 'C55 H57 B F26 Ir2 O3 P4'
_chemical_formula_weight 1779.10
_chemical_name_systematic
; 
 ? 
;
_space_group_IT_number 2
_symmetry_cell_setting triclinic
_symmetry_space_group_name_Hall '-P 1'
_symmetry_space_group_name_H-M 'P -1'
_atom_sites_solution_hydrogens geom
_atom_sites_solution_primary direct
_atom_sites_solution_secondary difmap
_audit_creation_method SHELXL-97
_cell_angle_alpha 97.0697(6)
_cell_angle_beta 97.5218(6)
_cell_angle_gamma 92.0058(6)
_cell_formula_units_Z 2
_cell_length_a 12.6522(6)
_cell_length_b 14.9899(7)
_cell_length_c 17.6977(8)
_cell_measurement_reflns_used 9886
_cell_measurement_temperature 173(2)
_cell_measurement_theta_max 25.81
_cell_measurement_theta_min 2.18
_cell_volume 3297.8(3)
_computing_cell_refinement 'Bruker SAINT'
_computing_data_collection 'Bruker APEX2'
_computing_data_reduction 'Bruker SAINT'
_computing_molecular_graphics 'Bruker SHELXTL'
_computing_publication_material 'Bruker SHELXTL'
_computing_structure_refinement 'SHELXL-97 (Sheldrick, 2008)'
_computing_structure_solution 'SHELXS-97 (Sheldrick, 2008)'
_diffrn_ambient_temperature 173(2)
_diffrn_measured_fraction_theta_full 0.998
_diffrn_measured_fraction_theta_max 0.998
_diffrn_measurement_device_type 'Bruker APEX-II CCD'
_diffrn_measurement_method '\w scans'
_diffrn_radiation_monochromator graphite
_diffrn_radiation_source 'fine-focus sealed tube'
_diffrn_radiation_type MoK\a
_diffrn_radiation_wavelength 0.71073
_diffrn_reflns_av_R_equivalents 0.0214
_diffrn_reflns_av_sigmaI/netI 0.0309
_diffrn_reflns_limit_h_max 15
_diffrn_reflns_limit_h_min -15
_diffrn_reflns_limit_k_max 18
_diffrn_reflns_limit_k_min -18
_diffrn_reflns_limit_l_max 22
_diffrn_reflns_limit_l_min -22
_diffrn_reflns_number 27069
_diffrn_reflns_theta_full 26.58
_diffrn_reflns_theta_max 26.58
_diffrn_reflns_theta_min 1.63
_exptl_absorpt_coefficient_mu 4.242
_exptl_absorpt_correction_T_max 0.6457
_exptl_absorpt_correction_T_min 0.3096
_exptl_absorpt_correction_type numerical
_exptl_absorpt_process_details 'SADABS (Sheldrick, 2008)'
_exptl_crystal_colour yellow
_exptl_crystal_density_diffrn 1.792
_exptl_crystal_density_method 'not measured'
_exptl_crystal_description plate
_exptl_crystal_F_000 1728
_exptl_crystal_size_max 0.36
_exptl_crystal_size_mid 0.25
_exptl_crystal_size_min 0.11
_refine_diff_density_max 4.877
_refine_diff_density_min -4.932
_refine_diff_density_rms 0.153
_refine_ls_extinction_method none
_refine_ls_goodness_of_fit_ref 1.071
_refine_ls_hydrogen_treatment constr
_refine_ls_matrix_type full
_refine_ls_number_parameters 963
_refine_ls_number_reflns 13755
_refine_ls_number_restraints 20
_refine_ls_restrained_S_all 1.070
_refine_ls_R_factor_all 0.0840
_refine_ls_R_factor_gt 0.0645
_refine_ls_shift/su_max 0.024
_refine_ls_shift/su_mean 0.001
_refine_ls_structure_factor_coef Fsqd
_refine_ls_weighting_details 'calc w=1/[\s^2^(Fo^2^)+(0.0367P)^2^+34.5136P] where P=(Fo^2^+2Fc^2^)/3'
_refine_ls_weighting_scheme calc
_refine_ls_wR_factor_gt 0.1394
_refine_ls_wR_factor_ref 0.1504
_reflns_number_gt 10661
_reflns_number_total 13755
_reflns_threshold_expression I>2\s(I)
_cod_data_source_file om2011968_si_002.cif
_cod_data_source_block 8
_cod_depositor_comments
;
The following automatic conversions were performed:

'_symmetry_cell_setting' value 'Triclinic' changed to 'triclinic'
according to /home/saulius/struct/CIF-dictionaries/cif_core.dic
dictionary named 'cif_core.dic' version 2.4.1 from 2010-06-29.

Automatic conversion script
Id: cif_fix_values 1715 2011-07-08 13:25:40Z adriana 
;
_cod_database_code 4068198

loop_
_symmetry_equiv_pos_as_xyz
'x, y, z'
'-x, -y, -z'

loop_
_atom_site_label
_atom_site_type_symbol
_atom_site_fract_x
_atom_site_fract_y
_atom_site_fract_z
_atom_site_U_iso_or_equiv
_atom_site_adp_type
_atom_site_occupancy
_atom_site_symmetry_multiplicity
_atom_site_calc_flag
_atom_site_refinement_flags
_atom_site_disorder_assembly
_atom_site_disorder_group
Ir1 Ir 0.17582(3) -0.06571(2) 0.25828(2) 0.04923(11) Uani 1 1 d . . .
Ir2 Ir -0.03326(3) -0.01207(3) 0.25816(3) 0.06695(15) Uani 1 1 d . A .
H1 H -0.1169 0.0469 0.1936 0.080 Uiso 1 1 d RD . .
P1A P 0.2378(6) 0.0634(5) 0.3534(4) 0.0442(16) Uani 0.50 1 d P A 1
P1B P 0.2405(7) 0.0702(6) 0.3212(4) 0.0473(17) Uani 0.50 1 d P A 2
P2 P 0.0159(2) 0.13054(18) 0.3226(2) 0.0706(8) Uani 1 1 d . . .
P3 P 0.1194(2) -0.19670(17) 0.17262(15) 0.0561(6) Uani 1 1 d . A .
P4 P -0.10562(19) -0.13909(16) 0.17735(16) 0.0559(6) Uani 1 1 d . . .
F1 F 0.0174(7) 0.0930(6) 0.0884(6) 0.134(4) Uani 1 1 d . A .
F2 F 0.1831(7) 0.0546(6) 0.0967(6) 0.123(3) Uani 1 1 d . A .
O1 O 0.3923(7) -0.0758(7) 0.2017(7) 0.113(4) Uani 1 1 d . . .
O2 O 0.1513(8) -0.1642(7) 0.3969(5) 0.098(3) Uani 1 1 d . . .
O3 O -0.1135(14) -0.0742(9) 0.3975(7) 0.159(6) Uani 1 1 d . A .
C1 C 0.3094(10) -0.0715(8) 0.2230(9) 0.082(4) Uani 1 1 d . A .
C2 C 0.1629(9) -0.1276(8) 0.3443(7) 0.069(3) Uani 1 1 d . A .
C3 C -0.0933(13) -0.0487(11) 0.3445(11) 0.113(6) Uani 1 1 d . . .
C4 C 0.0775(10) 0.0065(8) 0.1873(8) 0.084(4) Uani 1 1 d . A .
C5 C 0.0905(12) 0.0485(10) 0.1301(10) 0.104(5) Uani 1 1 d . . .
C6 C 0.1562(9) 0.1615(7) 0.3262(8) 0.081(4) Uani 1 1 d . A .
H6A H 0.1764 0.2152 0.3646 0.097 Uiso 1 1 calc R B 1
H6B H 0.1706 0.1764 0.2754 0.097 Uiso 1 1 calc R B 1
C7 C -0.0117(9) -0.1916(8) 0.1188(6) 0.071(3) Uani 1 1 d . A .
H7A H -0.0394 -0.2534 0.0975 0.086 Uiso 1 1 calc R . .
H7B H -0.0056 -0.1572 0.0751 0.086 Uiso 1 1 calc R . .
C11A C 0.2337(19) 0.0523(15) 0.4541(13) 0.058(5) Uani 0.50 1 d P A 1
H11A H 0.2370 0.1133 0.4834 0.070 Uiso 0.50 1 calc PR A 1
H11B H 0.1644 0.0223 0.4590 0.070 Uiso 0.50 1 calc PR A 1
C12A C 0.324(2) -0.0008(18) 0.4908(16) 0.082(7) Uani 0.50 1 d P A 1
H12A H 0.3142 -0.0053 0.5443 0.098 Uiso 0.50 1 calc PR A 1
H12B H 0.3926 0.0302 0.4892 0.098 Uiso 0.50 1 calc PR A 1
H12C H 0.3215 -0.0614 0.4623 0.098 Uiso 0.50 1 calc PR A 1
C13A C 0.3707(17) 0.1121(16) 0.3553(17) 0.072(6) Uani 0.50 1 d P A 1
H13A H 0.3876 0.1566 0.4020 0.086 Uiso 0.50 1 calc PR A 1
H13B H 0.4219 0.0640 0.3595 0.086 Uiso 0.50 1 calc PR A 1
C14A C 0.387(2) 0.157(2) 0.2879(17) 0.081(8) Uani 0.50 1 d P A 1
H14A H 0.4594 0.1837 0.2946 0.097 Uiso 0.50 1 calc PR A 1
H14B H 0.3354 0.2039 0.2826 0.097 Uiso 0.50 1 calc PR A 1
H14C H 0.3754 0.1124 0.2417 0.097 Uiso 0.50 1 calc PR A 1
C11B C 0.276(2) 0.0677(19) 0.4235(15) 0.076(7) Uani 0.50 1 d P A 2
H11C H 0.2899 0.1305 0.4486 0.091 Uiso 0.50 1 calc PR A 2
H11D H 0.2127 0.0429 0.4435 0.091 Uiso 0.50 1 calc PR A 2
C12B C 0.372(2) 0.013(2) 0.4483(16) 0.098(9) Uani 0.50 1 d P A 2
H12D H 0.3867 0.0205 0.5045 0.117 Uiso 0.50 1 calc PR A 2
H12E H 0.4344 0.0351 0.4273 0.117 Uiso 0.50 1 calc PR A 2
H12F H 0.3560 -0.0505 0.4288 0.117 Uiso 0.50 1 calc PR A 2
C13B C 0.367(2) 0.1072(17) 0.2938(17) 0.066(7) Uani 0.50 1 d P A 2
H13C H 0.4213 0.0641 0.3084 0.079 Uiso 0.50 1 calc PR A 2
H13D H 0.3588 0.1049 0.2372 0.079 Uiso 0.50 1 calc PR A 2
C14B C 0.409(3) 0.202(2) 0.330(2) 0.116(14) Uani 0.50 1 d P A 2
H14D H 0.4720 0.2197 0.3068 0.140 Uiso 0.50 1 calc PR A 2
H14E H 0.4292 0.2032 0.3854 0.140 Uiso 0.50 1 calc PR A 2
H14F H 0.3536 0.2451 0.3205 0.140 Uiso 0.50 1 calc PR A 2
C21 C -0.0418(11) 0.2247(8) 0.2741(10) 0.108(5) Uani 1 1 d . A .
H21A H -0.0088 0.2824 0.3019 0.130 Uiso 1 1 calc R . .
H21B H -0.0231 0.2193 0.2212 0.130 Uiso 1 1 calc R . .
C22 C -0.1580(13) 0.2273(13) 0.2703(15) 0.182(11) Uani 1 1 d . . .
H22A H -0.1827 0.2786 0.2447 0.218 Uiso 1 1 calc R A .
H22B H -0.1774 0.2337 0.3224 0.218 Uiso 1 1 calc R . .
H22C H -0.1917 0.1714 0.2412 0.218 Uiso 1 1 calc R . .
C23 C -0.0126(11) 0.1488(9) 0.4200(8) 0.096(4) Uani 1 1 d . A .
H23A H -0.0907 0.1401 0.4189 0.115 Uiso 1 1 calc R . .
H23B H 0.0210 0.1012 0.4476 0.115 Uiso 1 1 calc R . .
C24 C 0.0233(15) 0.2407(10) 0.4681(11) 0.141(7) Uani 1 1 d . . .
H24A H 0.0005 0.2423 0.5190 0.170 Uiso 1 1 calc R A .
H24B H -0.0091 0.2891 0.4420 0.170 Uiso 1 1 calc R . .
H24C H 0.1013 0.2489 0.4736 0.170 Uiso 1 1 calc R . .
C31 C 0.1135(9) -0.2996(7) 0.2163(7) 0.069(3) Uani 1 1 d . . .
H31A H 0.0692 -0.2905 0.2585 0.082 Uiso 1 1 calc R A .
H31B H 0.0775 -0.3480 0.1775 0.082 Uiso 1 1 calc R . .
C32 C 0.2228(9) -0.3311(8) 0.2488(8) 0.084(4) Uani 1 1 d . A .
H32A H 0.2125 -0.3871 0.2710 0.101 Uiso 1 1 calc R . .
H32B H 0.2583 -0.2847 0.2888 0.101 Uiso 1 1 calc R . .
H32C H 0.2670 -0.3417 0.2074 0.101 Uiso 1 1 calc R . .
C33 C 0.2029(11) -0.2288(9) 0.0985(7) 0.089(4) Uani 1 1 d . . .
H33A H 0.2769 -0.2331 0.1237 0.107 Uiso 1 1 calc R A .
H33B H 0.1777 -0.2894 0.0724 0.107 Uiso 1 1 calc R . .
C34 C 0.2050(14) -0.1661(12) 0.0387(9) 0.125(6) Uani 1 1 d . A .
H34A H 0.2534 -0.1879 0.0023 0.150 Uiso 1 1 calc R . .
H34B H 0.2301 -0.1057 0.0636 0.150 Uiso 1 1 calc R . .
H34C H 0.1330 -0.1639 0.0111 0.150 Uiso 1 1 calc R . .
C41 C -0.1590(8) -0.2275(7) 0.2262(7) 0.072(3) Uani 1 1 d . A .
H41A H -0.1029 -0.2407 0.2672 0.087 Uiso 1 1 calc R . .
H41B H -0.2192 -0.2035 0.2516 0.087 Uiso 1 1 calc R . .
C42 C -0.1977(10) -0.3149(7) 0.1775(10) 0.106(5) Uani 1 1 d . . .
H42A H -0.2236 -0.3570 0.2100 0.128 Uiso 1 1 calc R A .
H42B H -0.1388 -0.3407 0.1528 0.128 Uiso 1 1 calc R . .
H42C H -0.2559 -0.3039 0.1380 0.128 Uiso 1 1 calc R . .
C43A C -0.228(5) -0.119(3) 0.123(2) 0.068(7) Uani 0.40 1 d PD A 1
H43A H -0.2565 -0.1754 0.0914 0.082 Uiso 0.40 1 calc PR A 1
H43B H -0.2795 -0.1009 0.1591 0.082 Uiso 0.40 1 calc PR A 1
C43B C -0.212(3) -0.1219(19) 0.0931(11) 0.068(7) Uani 0.60 1 d P A 2
H43C H -0.1850 -0.0768 0.0630 0.082 Uiso 0.60 1 calc PR A 2
H43D H -0.2290 -0.1792 0.0587 0.082 Uiso 0.60 1 calc PR A 2
C44A C -0.219(3) -0.047(2) 0.0720(16) 0.095(11) Uani 0.40 1 d PD A 1
H44A H -0.2796 -0.0548 0.0307 0.114 Uiso 0.40 1 calc PR A 1
H44B H -0.1523 -0.0521 0.0497 0.114 Uiso 0.40 1 calc PR A 1
H44C H -0.2198 0.0123 0.1020 0.114 Uiso 0.40 1 calc PRD A 1
C44B C -0.3113(15) -0.0901(13) 0.1239(12) 0.079(6) Uani 0.60 1 d P A 2
H44D H -0.3637 -0.0768 0.0813 0.095 Uiso 0.60 1 calc PR A 2
H44E H -0.2935 -0.0356 0.1606 0.095 Uiso 0.60 1 calc PR A 2
H44F H -0.3415 -0.1372 0.1497 0.095 Uiso 0.60 1 calc PR A 2
F51 F 0.2870(5) 0.5103(5) 0.4318(4) 0.085(2) Uani 1 1 d . . .
F52 F 0.2465(5) 0.3735(5) 0.4047(5) 0.108(3) Uani 1 1 d . . .
F53 F 0.3153(6) 0.4265(6) 0.5188(4) 0.111(3) Uani 1 1 d . . .
F54A F 0.7597(19) 0.276(2) 0.4697(18) 0.140(15) Uani 0.50 1 d PD C 1
F55A F 0.6636(19) 0.3070(10) 0.5632(9) 0.094(6) Uani 0.50 1 d PD C 1
F56A F 0.6147(18) 0.1934(10) 0.4741(12) 0.120(8) Uani 0.50 1 d PD C 1
F54B F 0.7633(17) 0.3145(14) 0.4907(17) 0.100(8) Uani 0.50 1 d PD D 2
F55B F 0.6365(18) 0.2523(19) 0.5428(13) 0.148(13) Uani 0.50 1 d PD D 2
F56B F 0.673(2) 0.1925(12) 0.4305(13) 0.161(11) Uani 0.50 1 d PD D 2
F61 F 0.5628(8) 0.0905(5) 0.1726(5) 0.120(3) Uani 1 1 d . . .
F62 F 0.6022(9) 0.1273(5) 0.0718(6) 0.147(4) Uani 1 1 d . . .
F63 F 0.4550(7) 0.0638(5) 0.0772(7) 0.158(5) Uani 1 1 d . . .
F64A F 0.1687(13) 0.2704(19) 0.0499(13) 0.099(5) Uani 0.60 1 d P E 1
F65A F 0.2006(16) 0.4031(19) 0.092(3) 0.147(12) Uani 0.60 1 d P E 1
F66A F 0.1651(14) 0.314(3) 0.1659(12) 0.141(12) Uani 0.60 1 d P E 1
F64B F 0.1814(19) 0.392(3) 0.149(3) 0.13(2) Uani 0.40 1 d P E 2
F65B F 0.1562(16) 0.255(2) 0.117(4) 0.131(13) Uani 0.40 1 d P E 2
F66B F 0.195(2) 0.340(4) 0.0381(13) 0.109(10) Uani 0.40 1 d P E 2
F71 F 0.6086(7) 0.8588(4) 0.3182(4) 0.099(2) Uani 1 1 d . . .
F72 F 0.6046(8) 0.7700(4) 0.4017(4) 0.117(3) Uani 1 1 d . . .
F73 F 0.4640(7) 0.8196(6) 0.3516(5) 0.116(3) Uani 1 1 d . . .
F74 F 0.4708(9) 0.7558(6) 0.0491(4) 0.134(4) Uani 1 1 d . . .
F75 F 0.5591(7) 0.6468(7) 0.0192(4) 0.133(4) Uani 1 1 d . . .
F76 F 0.3984(8) 0.6308(8) 0.0233(4) 0.152(5) Uani 1 1 d . . .
F81A F 1.037(2) 0.4660(15) 0.3880(13) 0.138(7) Uani 0.70 1 d P F 1
F82A F 0.9298(11) 0.5511(18) 0.4301(7) 0.100(5) Uani 0.70 1 d P F 1
F83A F 1.031(3) 0.595(2) 0.3602(9) 0.145(8) Uani 0.70 1 d P F 1
F81B F 0.954(4) 0.6169(17) 0.384(3) 0.15(2) Uani 0.30 1 d PD F 2
F82B F 1.0707(12) 0.520(4) 0.3497(16) 0.099(11) Uani 0.30 1 d PD F 2
F83B F 0.954(3) 0.484(4) 0.4244(19) 0.15(2) Uani 0.30 1 d PD F 2
F84 F 0.8187(5) 0.4371(6) 0.0288(3) 0.097(2) Uani 1 1 d . . .
F85 F 0.9718(7) 0.4877(9) 0.0806(4) 0.147(4) Uani 1 1 d . . .
F86 F 0.9337(8) 0.3521(8) 0.0745(5) 0.138(4) Uani 1 1 d . . .
C51 C 0.5552(6) 0.4234(5) 0.3312(4) 0.0402(17) Uani 1 1 d . . .
C52 C 0.4594(6) 0.4452(6) 0.3592(5) 0.0430(18) Uani 1 1 d . . .
H52 H 0.4138 0.4838 0.3329 0.052 Uiso 1 1 calc R . .
C53 C 0.4282(7) 0.4129(7) 0.4236(5) 0.051(2) Uani 1 1 d . . .
C54 C 0.4942(9) 0.3594(8) 0.4643(6) 0.066(3) Uani 1 1 d . . .
H54 H 0.4743 0.3385 0.5092 0.080 Uiso 1 1 calc R . .
C55 C 0.5897(8) 0.3365(8) 0.4394(6) 0.066(3) Uani 1 1 d . . .
C56 C 0.6185(7) 0.3675(7) 0.3740(5) 0.053(2) Uani 1 1 d . . .
H56 H 0.6841 0.3500 0.3574 0.064 Uiso 1 1 calc R . .
C57 C 0.3209(8) 0.4307(8) 0.4451(6) 0.062(3) Uani 1 1 d . . .
C58A C 0.6591(17) 0.2779(12) 0.4876(10) 0.097(5) Uani 0.50 1 d PD C 1
C58B C 0.6661(17) 0.2708(13) 0.4757(12) 0.097(5) Uani 0.50 1 d PD D 2
C61 C 0.5104(6) 0.3702(5) 0.1894(4) 0.0374(17) Uani 1 1 d . . .
C62 C 0.5467(6) 0.2857(5) 0.1678(5) 0.0426(18) Uani 1 1 d . . .
H62 H 0.6204 0.2761 0.1805 0.051 Uiso 1 1 calc R . .
C63 C 0.4804(7) 0.2148(6) 0.1285(5) 0.048(2) Uani 1 1 d . . .
C64 C 0.3719(7) 0.2266(6) 0.1073(5) 0.052(2) Uani 1 1 d . . .
H64 H 0.3260 0.1788 0.0797 0.063 Uiso 1 1 calc R . .
C65 C 0.3341(7) 0.3093(6) 0.1278(5) 0.047(2) Uani 1 1 d . E .
C66 C 0.4005(6) 0.3796(6) 0.1670(4) 0.0400(17) Uani 1 1 d . . .
H66 H 0.3713 0.4362 0.1794 0.048 Uiso 1 1 calc R . .
C67 C 0.5253(9) 0.1248(7) 0.1099(7) 0.065(3) Uani 1 1 d . . .
C68 C 0.2173(8) 0.3242(8) 0.1088(7) 0.064(3) Uani 1 1 d . . .
C71 C 0.5472(6) 0.5500(5) 0.2327(4) 0.0368(16) Uani 1 1 d . . .
C72 C 0.5576(6) 0.6234(5) 0.2903(5) 0.0419(18) Uani 1 1 d . . .
H72 H 0.5743 0.6134 0.3423 0.050 Uiso 1 1 calc R . .
C73 C 0.5441(7) 0.7106(6) 0.2737(5) 0.049(2) Uani 1 1 d . . .
C74 C 0.5179(7) 0.7281(6) 0.1984(5) 0.050(2) Uani 1 1 d . . .
H74 H 0.5079 0.7878 0.1869 0.060 Uiso 1 1 calc R . .
C75 C 0.5071(6) 0.6563(6) 0.1410(5) 0.0447(19) Uani 1 1 d . . .
C76 C 0.5209(6) 0.5691(6) 0.1580(4) 0.0390(17) Uani 1 1 d . . .
H76 H 0.5121 0.5209 0.1171 0.047 Uiso 1 1 calc R . .
C77 C 0.5575(10) 0.7884(7) 0.3359(6) 0.066(3) Uani 1 1 d . . .
C78 C 0.4849(8) 0.6720(7) 0.0592(5) 0.057(2) Uani 1 1 d . . .
C81 C 0.7088(6) 0.4516(5) 0.2412(4) 0.0342(15) Uani 1 1 d . . .
C82 C 0.7853(6) 0.4835(5) 0.3040(5) 0.0406(17) Uani 1 1 d . . .
H82 H 0.7625 0.4982 0.3529 0.049 Uiso 1 1 calc R . .
C83 C 0.8923(7) 0.4945(6) 0.2979(5) 0.0462(19) Uani 1 1 d . F .
C84 C 0.9285(6) 0.4766(6) 0.2276(5) 0.048(2) Uani 1 1 d . . .
H84 H 1.0023 0.4834 0.2234 0.057 Uiso 1 1 calc R . .
C85 C 0.8547(6) 0.4483(6) 0.1630(5) 0.0461(19) Uani 1 1 d . . .
C86 C 0.7470(6) 0.4352(5) 0.1704(4) 0.0391(17) Uani 1 1 d . . .
H86 H 0.6979 0.4143 0.1258 0.047 Uiso 1 1 calc R . .
C87 C 0.9708(7) 0.5292(8) 0.3664(6) 0.069(3) Uani 1 1 d D . .
C88 C 0.8922(9) 0.4335(10) 0.0861(7) 0.083(4) Uani 1 1 d . . .
B B 0.5811(7) 0.4483(6) 0.2487(5) 0.0375(19) Uani 1 1 d . . .

loop_
_atom_site_aniso_label
_atom_site_aniso_U_11
_atom_site_aniso_U_22
_atom_site_aniso_U_33
_atom_site_aniso_U_23
_atom_site_aniso_U_13
_atom_site_aniso_U_12
Ir1 0.03993(18) 0.03773(18) 0.0710(2) 0.01278(16) 0.00582(16) 0.00187(13)
Ir2 0.0379(2) 0.0556(2) 0.0996(4) -0.0069(2) -0.00351(19) 0.00185(16)
P1A 0.037(3) 0.042(3) 0.052(5) 0.015(3) -0.007(3) 0.000(2)
P1B 0.050(3) 0.042(3) 0.047(4) 0.015(3) -0.006(4) -0.005(2)
P2 0.0545(15) 0.0447(14) 0.108(2) 0.0031(14) -0.0055(15) 0.0150(12)
P3 0.0579(15) 0.0521(14) 0.0579(15) 0.0067(11) 0.0066(12) 0.0053(11)
P4 0.0463(13) 0.0445(13) 0.0735(17) 0.0150(12) -0.0105(12) -0.0019(10)
F1 0.126(7) 0.112(7) 0.167(9) 0.078(6) -0.029(6) 0.028(5)
F2 0.109(6) 0.109(6) 0.164(8) 0.080(6) 0.018(6) -0.015(5)
O1 0.075(6) 0.100(7) 0.190(11) 0.071(7) 0.055(7) 0.024(5)
O2 0.108(7) 0.111(7) 0.079(6) 0.044(5) 0.000(5) 0.001(6)
O3 0.259(18) 0.123(10) 0.093(8) -0.007(7) 0.039(10) -0.009(10)
C1 0.065(7) 0.058(7) 0.134(11) 0.036(7) 0.023(7) 0.011(5)
C2 0.062(6) 0.063(7) 0.078(8) 0.004(6) 0.001(6) -0.002(5)
C3 0.108(11) 0.103(11) 0.123(13) -0.043(10) 0.069(10) -0.047(9)
C4 0.070(7) 0.061(7) 0.123(11) 0.038(7) -0.001(7) 0.008(6)
C5 0.085(9) 0.088(10) 0.149(14) 0.060(10) 0.011(9) 0.008(7)
C6 0.066(7) 0.038(5) 0.135(11) 0.005(6) 0.005(7) 0.001(5)
C7 0.072(7) 0.070(7) 0.068(7) 0.006(5) -0.006(5) -0.001(6)
C11A 0.066(14) 0.054(12) 0.053(13) 0.004(10) 0.003(10) 0.009(10)
C12A 0.086(18) 0.079(17) 0.080(18) 0.012(14) 0.003(14) 0.013(14)
C13A 0.053(12) 0.068(15) 0.095(19) 0.008(13) 0.014(12) -0.003(10)
C14A 0.080(19) 0.09(2) 0.08(2) 0.019(19) 0.034(16) 0.001(18)
C11B 0.080(18) 0.086(18) 0.065(18) 0.018(13) 0.017(14) 0.007(14)
C12B 0.085(19) 0.13(3) 0.072(18) 0.026(17) -0.017(14) 0.032(18)
C13B 0.077(16) 0.049(14) 0.070(17) 0.003(12) 0.015(12) -0.026(12)
C14B 0.12(2) 0.10(2) 0.12(3) -0.048(19) 0.07(2) -0.075(19)
C21 0.086(9) 0.057(7) 0.177(16) 0.021(8) -0.010(9) 0.031(7)
C22 0.101(13) 0.143(17) 0.33(3) 0.111(19) 0.038(16) 0.068(12)
C23 0.093(9) 0.071(8) 0.113(11) -0.021(7) 0.008(8) -0.008(7)
C24 0.162(17) 0.095(11) 0.157(16) -0.051(11) 0.057(13) -0.041(11)
C31 0.066(6) 0.050(6) 0.090(8) 0.018(5) 0.000(6) 0.010(5)
C32 0.067(7) 0.064(7) 0.126(11) 0.029(7) 0.008(7) 0.013(6)
C33 0.102(10) 0.098(10) 0.071(8) 0.007(7) 0.029(7) 0.016(8)
C34 0.131(14) 0.168(17) 0.097(11) 0.056(11) 0.051(10) 0.051(12)
C41 0.049(6) 0.065(7) 0.110(9) 0.034(6) 0.015(6) 0.006(5)
C42 0.065(7) 0.046(6) 0.211(17) 0.026(8) 0.020(9) -0.010(5)
C43A 0.082(15) 0.065(8) 0.049(17) 0.016(13) -0.027(17) -0.001(8)
C43B 0.082(15) 0.065(8) 0.049(17) 0.016(13) -0.027(17) -0.001(8)
C44A 0.14(3) 0.08(2) 0.060(18) 0.013(16) -0.008(19) 0.04(2)
C44B 0.064(11) 0.071(12) 0.094(14) 0.006(10) -0.026(10) 0.027(10)
F51 0.064(4) 0.088(5) 0.111(5) 0.019(4) 0.029(4) 0.024(3)
F52 0.058(4) 0.108(6) 0.152(7) -0.036(5) 0.042(4) -0.015(4)
F53 0.101(5) 0.182(8) 0.067(4) 0.035(5) 0.049(4) 0.048(5)
F54A 0.115(19) 0.18(3) 0.18(3) 0.14(3) 0.08(2) 0.11(2)
F55A 0.126(15) 0.089(12) 0.068(9) 0.047(9) -0.019(9) -0.004(11)
F56A 0.18(2) 0.074(11) 0.104(15) 0.033(11) -0.032(14) 0.043(13)
F54B 0.085(13) 0.118(17) 0.106(13) 0.044(12) 0.007(10) 0.065(11)
F55B 0.114(19) 0.21(3) 0.17(3) 0.16(3) 0.062(19) 0.08(2)
F56B 0.17(2) 0.122(18) 0.22(3) 0.12(2) 0.03(2) 0.078(17)
F61 0.169(8) 0.090(5) 0.114(6) 0.041(5) 0.019(6) 0.064(6)
F62 0.199(10) 0.070(5) 0.215(10) 0.042(6) 0.150(9) 0.061(6)
F63 0.113(7) 0.066(5) 0.258(13) -0.055(6) -0.040(7) 0.013(5)
F64A 0.053(8) 0.132(15) 0.094(13) -0.015(10) -0.028(8) 0.003(9)
F65A 0.052(10) 0.107(16) 0.28(4) 0.07(2) -0.03(2) 0.014(10)
F66A 0.051(9) 0.30(4) 0.078(11) 0.021(18) 0.019(8) 0.014(19)
F64B 0.033(12) 0.14(3) 0.18(4) -0.10(3) -0.009(18) 0.023(18)
F65B 0.037(9) 0.11(2) 0.26(4) 0.09(3) 0.01(2) -0.024(11)
F66B 0.067(15) 0.19(3) 0.065(13) 0.025(19) -0.012(10) 0.02(2)
F71 0.158(7) 0.056(4) 0.084(5) -0.004(3) 0.043(5) -0.018(4)
F72 0.221(10) 0.056(4) 0.059(4) -0.007(3) -0.020(5) 0.012(5)
F73 0.128(7) 0.108(6) 0.112(6) -0.026(5) 0.053(5) 0.023(5)
F74 0.248(11) 0.105(6) 0.062(4) 0.047(4) 0.013(6) 0.064(7)
F75 0.131(7) 0.238(11) 0.059(4) 0.073(6) 0.047(4) 0.096(7)
F76 0.126(7) 0.253(13) 0.069(5) 0.076(6) -0.047(5) -0.068(8)
F81A 0.106(12) 0.147(14) 0.130(15) -0.014(11) -0.074(10) 0.054(12)
F82A 0.078(7) 0.164(15) 0.047(6) 0.000(8) -0.014(5) -0.010(10)
F83A 0.160(17) 0.18(2) 0.072(9) 0.021(12) -0.033(11) -0.120(14)
F81B 0.12(3) 0.14(3) 0.14(4) -0.10(3) -0.07(3) 0.02(3)
F82B 0.028(10) 0.17(4) 0.09(2) 0.00(2) -0.021(11) -0.001(17)
F83B 0.13(4) 0.20(5) 0.10(3) 0.08(3) -0.09(3) -0.06(4)
F84 0.062(4) 0.188(8) 0.042(3) 0.005(4) 0.014(3) 0.019(4)
F85 0.098(6) 0.269(13) 0.072(5) -0.003(6) 0.043(4) -0.064(7)
F86 0.135(8) 0.188(10) 0.091(6) -0.025(6) 0.030(5) 0.087(7)
C51 0.039(4) 0.044(4) 0.039(4) 0.012(3) 0.002(3) 0.007(3)
C52 0.041(4) 0.050(5) 0.038(4) 0.010(4) 0.002(3) 0.004(4)
C53 0.051(5) 0.066(6) 0.040(5) 0.017(4) 0.011(4) 0.006(4)
C54 0.072(7) 0.091(8) 0.046(5) 0.034(5) 0.019(5) 0.011(6)
C55 0.065(6) 0.090(8) 0.056(6) 0.045(6) 0.015(5) 0.025(6)
C56 0.047(5) 0.069(6) 0.051(5) 0.027(5) 0.015(4) 0.014(4)
C57 0.061(6) 0.076(7) 0.054(6) 0.012(5) 0.021(5) 0.002(5)
C58A 0.088(10) 0.152(16) 0.077(10) 0.080(11) 0.034(9) 0.051(11)
C58B 0.088(10) 0.152(16) 0.077(10) 0.080(11) 0.034(9) 0.051(11)
C61 0.033(4) 0.046(4) 0.036(4) 0.015(3) 0.006(3) 0.004(3)
C62 0.038(4) 0.044(4) 0.047(5) 0.014(4) 0.001(3) 0.002(3)
C63 0.052(5) 0.041(5) 0.051(5) 0.008(4) 0.003(4) 0.002(4)
C64 0.047(5) 0.053(5) 0.054(5) 0.013(4) -0.003(4) -0.011(4)
C65 0.041(4) 0.056(5) 0.045(5) 0.012(4) 0.003(4) -0.003(4)
C66 0.036(4) 0.047(5) 0.038(4) 0.008(3) 0.006(3) 0.007(3)
C67 0.064(6) 0.047(6) 0.081(7) 0.006(5) 0.004(6) 0.004(5)
C68 0.044(5) 0.079(8) 0.066(7) 0.009(6) -0.003(5) -0.002(5)
C71 0.032(4) 0.044(4) 0.036(4) 0.010(3) 0.006(3) 0.004(3)
C72 0.045(4) 0.046(5) 0.036(4) 0.009(3) 0.007(3) 0.009(4)
C73 0.054(5) 0.049(5) 0.047(5) 0.011(4) 0.011(4) 0.010(4)
C74 0.053(5) 0.047(5) 0.057(5) 0.017(4) 0.018(4) 0.020(4)
C75 0.036(4) 0.059(5) 0.043(5) 0.017(4) 0.010(3) 0.013(4)
C76 0.033(4) 0.047(4) 0.038(4) 0.010(3) 0.003(3) 0.008(3)
C77 0.098(8) 0.049(6) 0.056(6) 0.013(5) 0.025(6) 0.015(6)
C78 0.064(6) 0.074(7) 0.041(5) 0.031(5) 0.007(4) 0.021(5)
C81 0.038(4) 0.031(4) 0.035(4) 0.009(3) 0.004(3) 0.006(3)
C82 0.040(4) 0.045(4) 0.036(4) 0.006(3) -0.001(3) 0.006(3)
C83 0.040(4) 0.052(5) 0.044(5) 0.008(4) -0.004(4) 0.003(4)
C84 0.033(4) 0.050(5) 0.060(5) 0.009(4) 0.002(4) 0.007(4)
C85 0.038(4) 0.056(5) 0.043(5) 0.004(4) 0.006(4) 0.008(4)
C86 0.038(4) 0.046(4) 0.033(4) 0.004(3) 0.001(3) 0.004(3)
C87 0.049(6) 0.100(9) 0.054(6) 0.008(6) -0.004(5) -0.006(6)
C88 0.045(6) 0.137(12) 0.062(7) -0.016(7) 0.017(5) 0.006(7)
B 0.034(4) 0.043(5) 0.036(5) 0.006(4) 0.004(3) 0.005(4)

loop_
_atom_type_symbol
_atom_type_description
_atom_type_scat_dispersion_real
_atom_type_scat_dispersion_imag
_atom_type_scat_source
C C 0.0033 0.0016 'International Tables Vol C Tables 4.2.6.8 and 6.1.1.4'
H H 0.0000 0.0000 'International Tables Vol C Tables 4.2.6.8 and 6.1.1.4'
B B 0.0013 0.0007 'International Tables Vol C Tables 4.2.6.8 and 6.1.1.4'
O O 0.0106 0.0060 'International Tables Vol C Tables 4.2.6.8 and 6.1.1.4'
F F 0.0171 0.0103 'International Tables Vol C Tables 4.2.6.8 and 6.1.1.4'
P P 0.1023 0.0942 'International Tables Vol C Tables 4.2.6.8 and 6.1.1.4'
Ir Ir -1.4442 7.9887 'International Tables Vol C Tables 4.2.6.8 and 6.1.1.4'

loop_
_geom_angle_atom_site_label_1
_geom_angle_atom_site_label_2
_geom_angle_atom_site_label_3
_geom_angle
C1 Ir1 C2 114.9(5)
C1 Ir1 C4 108.4(5)
C2 Ir1 C4 136.7(5)
C1 Ir1 P1B 84.8(5)
C2 Ir1 P1B 99.2(4)
C4 Ir1 P1B 86.0(4)
C1 Ir1 P3 88.3(4)
C2 Ir1 P3 91.3(3)
C4 Ir1 P3 88.3(4)
P1B Ir1 P3 169.20(18)
C1 Ir1 P1A 91.8(5)
C2 Ir1 P1A 85.2(4)
C4 Ir1 P1A 95.2(4)
P3 Ir1 P1A 176.19(17)
C1 Ir1 Ir2 154.9(4)
C2 Ir1 Ir2 90.2(3)
C4 Ir1 Ir2 46.6(4)
P1B Ir1 Ir2 90.8(2)
P3 Ir1 Ir2 91.96(7)
P1A Ir1 Ir2 89.55(19)
C3 Ir2 C4 158.7(7)
C3 Ir2 P4 92.7(4)
C4 Ir2 P4 90.6(4)
C3 Ir2 P2 92.2(4)
C4 Ir2 P2 88.7(4)
P4 Ir2 P2 168.29(10)
C3 Ir2 Ir1 110.9(6)
C4 Ir2 Ir1 47.9(3)
P4 Ir2 Ir1 93.44(6)
P2 Ir2 Ir1 94.73(7)
C13A P1A C11A 102.1(13)
C13A P1A C6 99.9(9)
C11A P1A C6 109.5(9)
C13A P1A Ir1 118.8(10)
C11A P1A Ir1 118.1(8)
C6 P1A Ir1 106.8(5)
C6 P1B C11B 97.9(11)
C6 P1B C13B 109.2(10)
C11B P1B C13B 101.8(14)
C6 P1B Ir1 119.8(6)
C11B P1B Ir1 112.4(10)
C13B P1B Ir1 113.3(9)
C23 P2 C6 106.3(7)
C23 P2 C21 106.5(7)
C6 P2 C21 99.0(6)
C23 P2 Ir2 115.1(4)
C6 P2 Ir2 113.5(4)
C21 P2 Ir2 114.8(5)
C7 P3 C31 105.0(5)
C7 P3 C33 103.5(6)
C31 P3 C33 100.8(6)
C7 P3 Ir1 114.0(4)
C31 P3 Ir1 115.3(4)
C33 P3 Ir1 116.6(5)
C43A P4 C7 113.1(16)
C43A P4 C41 96.2(13)
C7 P4 C41 106.3(5)
C7 P4 C43B 96.1(10)
C41 P4 C43B 107.0(10)
C43A P4 Ir2 112.0(15)
C7 P4 Ir2 113.3(4)
C41 P4 Ir2 114.6(4)
C43B P4 Ir2 117.5(9)
O1 C1 Ir1 179.2(11)
O2 C2 Ir1 177.5(11)
O3 C3 Ir2 170(2)
C5 C4 Ir2 139.8(11)
C5 C4 Ir1 134.4(11)
Ir2 C4 Ir1 85.5(5)
C4 C5 F1 127.9(14)
C4 C5 F2 126.2(13)
F1 C5 F2 105.8(12)
P1B C6 P2 114.9(6)
P2 C6 P1A 109.0(6)
P3 C7 P4 112.4(6)
C12A C11A P1A 114.7(18)
C14A C13A P1A 115(2)
C12B C11B P1B 117(2)
C14B C13B P1B 115(2)
C22 C21 P2 113.9(12)
C24 C23 P2 118.1(11)
C32 C31 P3 114.7(8)
C34 C33 P3 115.4(10)
C42 C41 P4 117.0(10)
C44A C43A P4 114(4)
C44B C43B P4 109.4(13)
C56 C51 C52 114.9(7)
C56 C51 B 122.5(7)
C52 C51 B 121.9(7)
C53 C52 C51 122.8(8)
C54 C53 C52 119.9(8)
C54 C53 C57 120.1(8)
C52 C53 C57 119.9(8)
C53 C54 C55 119.5(8)
C54 C55 C56 120.0(9)
C54 C55 C58A 116.6(10)
C56 C55 C58A 123.4(11)
C54 C55 C58B 124.5(10)
C56 C55 C58B 115.3(10)
C55 C56 C51 122.9(8)
F51 C57 F52 103.8(9)
F51 C57 F53 105.6(9)
F52 C57 F53 107.6(9)
F51 C57 C53 114.2(8)
F52 C57 C53 111.9(9)
F53 C57 C53 113.0(9)
F56A C58A F55A 108.3(10)
F56A C58A F54A 108.5(11)
F55A C58A F54A 108.6(10)
F56A C58A C55 108.1(15)
F55A C58A C55 111.0(14)
F54A C58A C55 112.3(16)
F55B C58B F56B 108.7(10)
F55B C58B F54B 108.3(10)
F56B C58B F54B 108.8(11)
F55B C58B C55 110.2(14)
F56B C58B C55 114.5(16)
F54B C58B C55 106.1(16)
C62 C61 C66 115.1(7)
C62 C61 B 123.6(7)
C66 C61 B 120.5(7)
C63 C62 C61 122.9(8)
C62 C63 C64 120.4(8)
C62 C63 C67 119.5(8)
C64 C63 C67 120.1(8)
C65 C64 C63 117.9(8)
C64 C65 C66 121.5(8)
C64 C65 C68 119.8(8)
C66 C65 C68 118.7(9)
C65 C66 C61 122.2(8)
F62 C67 F63 110.2(12)
F62 C67 F61 105.3(10)
F63 C67 F61 101.6(10)
F62 C67 C63 113.6(9)
F63 C67 C63 113.5(9)
F61 C67 C63 111.7(9)
F64B C68 F66B 104(3)
F65A C68 F66A 106(2)
F64B C68 F65B 105(2)
F66B C68 F65B 107(2)
F65A C68 F64A 104.8(18)
F66A C68 F64A 106.2(16)
F65A C68 C65 112.4(12)
F64B C68 C65 116.2(14)
F66B C68 C65 110.9(13)
F66A C68 C65 112.0(12)
F65B C68 C65 112.9(14)
F64A C68 C65 114.3(11)
C76 C71 C72 116.2(7)
C76 C71 B 120.1(7)
C72 C71 B 123.1(7)
C73 C72 C71 121.9(8)
C72 C73 C74 120.8(8)
C72 C73 C77 121.2(8)
C74 C73 C77 118.0(8)
C75 C74 C73 117.9(8)
C74 C75 C76 120.9(8)
C74 C75 C78 120.0(8)
C76 C75 C78 119.1(8)
C71 C76 C75 122.2(8)
F72 C77 F71 107.8(10)
F72 C77 F73 104.3(9)
F71 C77 F73 103.7(9)
F72 C77 C73 114.3(8)
F71 C77 C73 113.5(8)
F73 C77 C73 112.3(10)
F76 C78 F75 105.6(11)
F76 C78 F74 103.1(9)
F75 C78 F74 105.6(9)
F76 C78 C75 113.5(8)
F75 C78 C75 113.6(8)
F74 C78 C75 114.5(9)
C82 C81 C86 115.7(7)
C82 C81 B 121.4(7)
C86 C81 B 122.3(7)
C83 C82 C81 122.7(8)
C82 C83 C84 120.6(8)
C82 C83 C87 120.7(8)
C84 C83 C87 118.6(8)
C83 C84 C85 118.7(8)
C84 C85 C86 120.1(8)
C84 C85 C88 119.1(8)
C86 C85 C88 120.9(8)
C85 C86 C81 122.2(7)
F83A C87 F82A 105.5(15)
F83A C87 F81A 104.8(15)
F82A C87 F81A 100.4(13)
F83B C87 F82B 110.7(9)
F83B C87 F81B 110.5(10)
F82B C87 F81B 109.6(10)
F83A C87 C83 116.9(11)
F82A C87 C83 115.4(9)
F83B C87 C83 108.9(15)
F81A C87 C83 112.1(11)
F82B C87 C83 110.1(13)
F81B C87 C83 106.9(13)
F84 C88 F85 109.1(12)
F84 C88 F86 106.5(10)
F85 C88 F86 102.5(10)
F84 C88 C85 114.4(8)
F85 C88 C85 112.6(10)
F86 C88 C85 110.9(11)
C51 B C61 101.7(6)
C51 B C81 113.3(6)
C61 B C81 114.4(6)
C51 B C71 113.1(6)
C61 B C71 112.2(6)
C81 B C71 102.6(6)

loop_
_geom_bond_atom_site_label_1
_geom_bond_atom_site_label_2
_geom_bond_distance
Ir1 C1 1.879(12)
Ir1 C2 1.900(13)
Ir1 C4 2.079(11)
Ir1 P1B 2.268(9)
Ir1 P3 2.356(3)
Ir1 P1A 2.438(8)
Ir1 Ir2 2.7914(5)
Ir2 C3 1.922(16)
Ir2 C4 2.033(14)
Ir2 P4 2.318(3)
Ir2 P2 2.319(3)
P1A C13A 1.80(2)
P1A C11A 1.82(2)
P1A C6 1.900(13)
P1B C6 1.765(14)
P1B C11B 1.81(3)
P1B C13B 1.82(3)
P2 C23 1.797(14)
P2 C6 1.810(11)
P2 C21 1.863(12)
P3 C7 1.810(11)
P3 C31 1.812(10)
P3 C33 1.820(12)
P4 C43A 1.76(6)
P4 C7 1.815(12)
P4 C41 1.825(10)
P4 C43B 1.92(3)
F1 C5 1.353(15)
F2 C5 1.386(16)
O1 C1 1.161(13)
O2 C2 1.159(13)
O3 C3 1.111(18)
C4 C5 1.280(18)
C11A C12A 1.53(3)
C13A C14A 1.47(3)
C11B C12B 1.54(4)
C13B C14B 1.54(3)
C21 C22 1.47(2)
C23 C24 1.547(17)
C31 C32 1.539(14)
C33 C34 1.502(18)
C41 C42 1.505(16)
C43A C44A 1.499(10)
C43B C44B 1.50(4)
F51 C57 1.320(12)
F52 C57 1.321(12)
F53 C57 1.324(11)
F54A C58A 1.351(10)
F55A C58A 1.349(10)
F56A C58A 1.349(10)
F54B C58B 1.351(10)
F55B C58B 1.349(10)
F56B C58B 1.350(10)
F61 C67 1.320(13)
F62 C67 1.256(13)
F63 C67 1.281(12)
F64A C68 1.305(18)
F65A C68 1.27(2)
F66A C68 1.30(2)
F64B C68 1.29(3)
F65B C68 1.30(2)
F66B C68 1.30(3)
F71 C77 1.310(12)
F72 C77 1.302(12)
F73 C77 1.338(13)
F74 C78 1.305(12)
F75 C78 1.288(11)
F76 C78 1.286(13)
F81A C87 1.342(18)
F82A C87 1.313(17)
F83A C87 1.247(16)
F81B C87 1.344(9)
F82B C87 1.342(9)
F83B C87 1.336(9)
F84 C88 1.291(13)
F85 C88 1.294(15)
F86 C88 1.348(16)
C51 C56 1.401(11)
C51 C52 1.402(11)
C51 B 1.622(11)
C52 C53 1.391(11)
C53 C54 1.374(13)
C53 C57 1.482(13)
C54 C55 1.379(14)
C55 C56 1.385(12)
C55 C58A 1.52(2)
C55 C58B 1.54(2)
C61 C62 1.389(11)
C61 C66 1.412(10)
C61 B 1.629(12)
C62 C63 1.385(12)
C63 C64 1.397(12)
C63 C67 1.499(13)
C64 C65 1.368(13)
C65 C66 1.380(12)
C65 C68 1.502(13)
C71 C76 1.387(10)
C71 C72 1.395(11)
C71 B 1.646(11)
C72 C73 1.386(11)
C73 C74 1.390(12)
C73 C77 1.489(13)
C74 C75 1.376(12)
C75 C76 1.390(11)
C75 C78 1.487(11)
C81 C82 1.398(10)
C81 C86 1.399(10)
C81 B 1.637(11)
C82 C83 1.379(11)
C83 C84 1.380(12)
C83 C87 1.490(12)
C84 C85 1.390(12)
C85 C86 1.395(11)
C85 C88 1.493(13)

loop_
_geom_torsion_atom_site_label_1
_geom_torsion_atom_site_label_2
_geom_torsion_atom_site_label_3
_geom_torsion_atom_site_label_4
_geom_torsion
C1 Ir1 Ir2 C3 -173.8(11)
C2 Ir1 Ir2 C3 4.8(5)
C4 Ir1 Ir2 C3 -178.1(7)
P1B Ir1 Ir2 C3 -94.4(5)
P3 Ir1 Ir2 C3 96.1(4)
P1A Ir1 Ir2 C3 -80.4(5)
C1 Ir1 Ir2 C4 4.3(11)
C2 Ir1 Ir2 C4 -177.1(6)
P1B Ir1 Ir2 C4 83.7(5)
P3 Ir1 Ir2 C4 -85.8(5)
P1A Ir1 Ir2 C4 97.7(5)
C1 Ir1 Ir2 P4 92.0(10)
C2 Ir1 Ir2 P4 -89.4(3)
C4 Ir1 Ir2 P4 87.7(5)
P1B Ir1 Ir2 P4 171.42(18)
P3 Ir1 Ir2 P4 1.86(9)
P1A Ir1 Ir2 P4 -174.64(17)
C1 Ir1 Ir2 P2 -79.7(10)
C2 Ir1 Ir2 P2 99.0(3)
C4 Ir1 Ir2 P2 -83.9(5)
P1B Ir1 Ir2 P2 -0.20(19)
P3 Ir1 Ir2 P2 -169.76(11)
P1A Ir1 Ir2 P2 13.75(18)
C1 Ir1 P1A C13A 4.2(11)
C2 Ir1 P1A C13A 118.9(11)
C4 Ir1 P1A C13A -104.5(11)
P3 Ir1 P1A C13A 96(3)
Ir2 Ir1 P1A C13A -150.8(10)
C1 Ir1 P1A C11A -120.3(10)
C2 Ir1 P1A C11A -5.5(10)
C4 Ir1 P1A C11A 131.1(10)
P3 Ir1 P1A C11A -29(3)
Ir2 Ir1 P1A C11A 84.8(9)
C1 Ir1 P1A C6 116.0(6)
C2 Ir1 P1A C6 -129.2(6)
C4 Ir1 P1A C6 7.3(6)
P3 Ir1 P1A C6 -152(3)
Ir2 Ir1 P1A C6 -39.0(5)
C1 Ir1 P1B C6 140.4(8)
C2 Ir1 P1B C6 -105.2(7)
C4 Ir1 P1B C6 31.5(7)
P3 Ir1 P1B C6 89.9(15)
Ir2 Ir1 P1B C6 -14.9(6)
C1 Ir1 P1B C11B -105.6(11)
C2 Ir1 P1B C11B 8.8(11)
C4 Ir1 P1B C11B 145.5(11)
P3 Ir1 P1B C11B -156.0(12)
Ir2 Ir1 P1B C11B 99.2(10)
C1 Ir1 P1B C13B 9.1(12)
C2 Ir1 P1B C13B 123.5(12)
C4 Ir1 P1B C13B -99.8(12)
P3 Ir1 P1B C13B -41.3(19)
Ir2 Ir1 P1B C13B -146.1(11)
C3 Ir2 P2 C23 2.4(8)
C4 Ir2 P2 C23 -156.4(6)
P4 Ir2 P2 C23 117.1(7)
Ir1 Ir2 P2 C23 -108.8(5)
C3 Ir2 P2 C6 125.2(8)
C4 Ir2 P2 C6 -33.5(6)
P4 Ir2 P2 C6 -120.1(7)
Ir1 Ir2 P2 C6 14.1(5)
C3 Ir2 P2 C21 -121.9(8)
C4 Ir2 P2 C21 79.4(7)
P4 Ir2 P2 C21 -7.2(9)
Ir1 Ir2 P2 C21 127.0(6)
C1 Ir1 P3 C7 -135.0(6)
C2 Ir1 P3 C7 110.2(5)
C4 Ir1 P3 C7 -26.5(6)
P1B Ir1 P3 C7 -84.7(13)
P1A Ir1 P3 C7 133(3)
Ir2 Ir1 P3 C7 19.9(4)
C1 Ir1 P3 C31 103.5(5)
C2 Ir1 P3 C31 -11.4(5)
C4 Ir1 P3 C31 -148.1(5)
P1B Ir1 P3 C31 153.7(13)
P1A Ir1 P3 C31 12(3)
Ir2 Ir1 P3 C31 -101.6(4)
C1 Ir1 P3 C33 -14.5(6)
C2 Ir1 P3 C33 -129.3(6)
C4 Ir1 P3 C33 94.0(6)
P1B Ir1 P3 C33 35.8(14)
P1A Ir1 P3 C33 -106(3)
Ir2 Ir1 P3 C33 140.4(5)
C3 Ir2 P4 C43A 95.9(16)
C4 Ir2 P4 C43A -105.1(15)
P2 Ir2 P4 C43A -18.7(16)
Ir1 Ir2 P4 C43A -153.0(15)
C3 Ir2 P4 C7 -134.7(7)
C4 Ir2 P4 C7 24.3(5)
P2 Ir2 P4 C7 110.7(7)
Ir1 Ir2 P4 C7 -23.5(4)
C3 Ir2 P4 C41 -12.4(7)
C4 Ir2 P4 C41 146.6(5)
P2 Ir2 P4 C41 -127.0(6)
Ir1 Ir2 P4 C41 98.7(4)
C3 Ir2 P4 C43B 114.5(12)
C4 Ir2 P4 C43B -86.5(11)
P2 Ir2 P4 C43B -0.1(12)
Ir1 Ir2 P4 C43B -134.4(11)
C2 Ir1 C1 O1 9(100)
C4 Ir1 C1 O1 -169(100)
P1B Ir1 C1 O1 107(100)
P3 Ir1 C1 O1 -82(100)
P1A Ir1 C1 O1 94(100)
Ir2 Ir1 C1 O1 -173(100)
C1 Ir1 C2 O2 176(100)
C4 Ir1 C2 O2 -6(25)
P1B Ir1 C2 O2 87(25)
P3 Ir1 C2 O2 -95(25)
P1A Ir1 C2 O2 86(25)
Ir2 Ir1 C2 O2 -3(25)
C4 Ir2 C3 O3 0(9)
P4 Ir2 C3 O3 99(8)
P2 Ir2 C3 O3 -92(8)
Ir1 Ir2 C3 O3 4(8)
C3 Ir2 C4 C5 -169.1(17)
P4 Ir2 C4 C5 91.9(19)
P2 Ir2 C4 C5 -76.4(19)
Ir1 Ir2 C4 C5 -174(2)
C3 Ir2 C4 Ir1 4.9(17)
P4 Ir2 C4 Ir1 -94.1(3)
P2 Ir2 C4 Ir1 97.6(3)
C1 Ir1 C4 C5 -3.5(18)
C2 Ir1 C4 C5 178.8(15)
P1B Ir1 C4 C5 79.7(17)
P3 Ir1 C4 C5 -91.1(17)
P1A Ir1 C4 C5 90.2(17)
Ir2 Ir1 C4 C5 174.6(19)
C1 Ir1 C4 Ir2 -178.1(5)
C2 Ir1 C4 Ir2 4.2(9)
P1B Ir1 C4 Ir2 -94.9(4)
P3 Ir1 C4 Ir2 94.3(3)
P1A Ir1 C4 Ir2 -84.4(4)
Ir2 C4 C5 F1 -9(3)
Ir1 C4 C5 F1 179.6(11)
Ir2 C4 C5 F2 173.7(11)
Ir1 C4 C5 F2 2(3)
C11B P1B C6 P2 -93.1(12)
C13B P1B C6 P2 161.5(11)
Ir1 P1B C6 P2 28.4(11)
C23 P2 C6 P1B 100.7(9)
C21 P2 C6 P1B -149.0(9)
Ir2 P2 C6 P1B -26.8(10)
C23 P2 C6 P1A 82.1(8)
C21 P2 C6 P1A -167.6(8)
Ir2 P2 C6 P1A -45.5(8)
C13A P1A C6 P2 -178.5(11)
C11A P1A C6 P2 -71.8(11)
Ir1 P1A C6 P2 57.1(8)
C31 P3 C7 P4 86.3(7)
C33 P3 C7 P4 -168.4(7)
Ir1 P3 C7 P4 -40.8(7)
C43A P4 C7 P3 171.4(15)
C41 P4 C7 P3 -84.3(7)
C43B P4 C7 P3 166.0(10)
Ir2 P4 C7 P3 42.6(7)
C13A P1A C11A C12A -55(2)
C6 P1A C11A C12A -160.2(17)
Ir1 P1A C11A C12A 77.4(19)
C11A P1A C13A C14A -161(2)
C6 P1A C13A C14A -48(2)
Ir1 P1A C13A C14A 68(2)
C6 P1B C11B C12B -165(2)
C13B P1B C11B C12B -53(3)
Ir1 P1B C11B C12B 68(2)
C6 P1B C13B C14B 39(3)
C11B P1B C13B C14B -64(3)
Ir1 P1B C13B C14B 175(2)
C23 P2 C21 C22 -62.5(16)
C6 P2 C21 C22 -172.6(15)
Ir2 P2 C21 C22 66.2(16)
C6 P2 C23 C24 50.3(14)
C21 P2 C23 C24 -54.6(14)
Ir2 P2 C23 C24 176.9(11)
C7 P3 C31 C32 165.7(9)
C33 P3 C31 C32 58.4(11)
Ir1 P3 C31 C32 -68.0(10)
C7 P3 C33 C34 58.3(13)
C31 P3 C33 C34 166.8(12)
Ir1 P3 C33 C34 -67.7(13)
C43A P4 C41 C42 67.8(18)
C7 P4 C41 C42 -48.5(10)
C43B P4 C41 C42 53.4(13)
Ir2 P4 C41 C42 -174.5(7)
C7 P4 C43A C44A -69(3)
C41 P4 C43A C44A -180(3)
Ir2 P4 C43A C44A 61(3)
C7 P4 C43B C44B 171.9(17)
C41 P4 C43B C44B 62.7(19)
Ir2 P4 C43B C44B -67.9(19)
C56 C51 C52 C53 -1.0(13)
B C51 C52 C53 169.9(8)
C51 C52 C53 C54 2.2(15)
C51 C52 C53 C57 -173.4(9)
C52 C53 C54 C55 -1.7(17)
C57 C53 C54 C55 173.9(11)
C53 C54 C55 C56 0.2(18)
C53 C54 C55 C58A 179.5(12)
C53 C54 C55 C58B -174.6(14)
C54 C55 C56 C51 1.0(18)
C58A C55 C56 C51 -178.2(12)
C58B C55 C56 C51 176.3(12)
C52 C51 C56 C55 -0.6(14)
B C51 C56 C55 -171.4(10)
C54 C53 C57 F51 148.4(10)
C52 C53 C57 F51 -36.0(14)
C54 C53 C57 F52 -94.0(12)
C52 C53 C57 F52 81.6(12)
C54 C53 C57 F53 27.7(15)
C52 C53 C57 F53 -156.7(10)
C54 C55 C58A F56A 74.5(17)
C56 C55 C58A F56A -106.3(15)
C54 C55 C58A F55A -44.1(19)
C56 C55 C58A F55A 135.2(15)
C54 C55 C58A F54A -165.8(15)
C56 C55 C58A F54A 13.4(19)
C54 C55 C58B F55B -11(2)
C56 C55 C58B F55B 173.8(14)
C54 C55 C58B F56B 111.7(17)
C56 C55 C58B F56B -63.4(18)
C54 C55 C58B F54B -128.2(16)
C56 C55 C58B F54B 56.8(17)
C66 C61 C62 C63 -1.3(12)
B C61 C62 C63 168.3(8)
C61 C62 C63 C64 1.3(13)
C61 C62 C63 C67 -177.7(8)
C62 C63 C64 C65 -1.0(13)
C67 C63 C64 C65 178.0(9)
C63 C64 C65 C66 0.9(13)
C63 C64 C65 C68 -177.8(9)
C64 C65 C66 C61 -1.0(13)
C68 C65 C66 C61 177.7(8)
C62 C61 C66 C65 1.2(11)
B C61 C66 C65 -168.8(7)
C62 C63 C67 F62 -56.6(14)
C64 C63 C67 F62 124.3(12)
C62 C63 C67 F63 176.4(11)
C64 C63 C67 F63 -2.6(16)
C62 C63 C67 F61 62.3(13)
C64 C63 C67 F61 -116.8(11)
C64 C65 C68 F65A -145(3)
C66 C65 C68 F65A 36(3)
C64 C65 C68 F64B 160(4)
C66 C65 C68 F64B -19(4)
C64 C65 C68 F66B -82(3)
C66 C65 C68 F66B 100(3)
C64 C65 C68 F66A 95(3)
C66 C65 C68 F66A -83(3)
C64 C65 C68 F65B 38(4)
C66 C65 C68 F65B -141(3)
C64 C65 C68 F64A -26(2)
C66 C65 C68 F64A 155.7(19)
C76 C71 C72 C73 -1.0(12)
B C71 C72 C73 170.0(8)
C71 C72 C73 C74 1.0(13)
C71 C72 C73 C77 -178.8(9)
C72 C73 C74 C75 -0.7(13)
C77 C73 C74 C75 179.1(9)
C73 C74 C75 C76 0.6(12)
C73 C74 C75 C78 -176.8(8)
C72 C71 C76 C75 0.9(11)
B C71 C76 C75 -170.4(7)
C74 C75 C76 C71 -0.7(12)
C78 C75 C76 C71 176.6(8)
C72 C73 C77 F72 14.4(15)
C74 C73 C77 F72 -165.3(10)
C72 C73 C77 F71 138.6(10)
C74 C73 C77 F71 -41.1(14)
C72 C73 C77 F73 -104.2(11)
C74 C73 C77 F73 76.1(11)
C74 C75 C78 F76 -122.0(11)
C76 C75 C78 F76 60.6(13)
C74 C75 C78 F75 117.4(11)
C76 C75 C78 F75 -60.0(13)
C74 C75 C78 F74 -4.0(14)
C76 C75 C78 F74 178.6(9)
C86 C81 C82 C83 -2.8(11)
B C81 C82 C83 -174.1(7)
C81 C82 C83 C84 1.9(13)
C81 C82 C83 C87 179.7(8)
C82 C83 C84 C85 0.8(13)
C87 C83 C84 C85 -177.0(9)
C83 C84 C85 C86 -2.5(13)
C83 C84 C85 C88 176.7(10)
C84 C85 C86 C81 1.6(13)
C88 C85 C86 C81 -177.6(10)
C82 C81 C86 C85 1.0(11)
B C81 C86 C85 172.3(8)
C82 C83 C87 F83A -128(3)
C84 C83 C87 F83A 50(3)
C82 C83 C87 F82A -2.7(18)
C84 C83 C87 F82A 175.2(15)
C82 C83 C87 F83B 48(3)
C84 C83 C87 F83B -134(3)
C82 C83 C87 F81A 111(2)
C84 C83 C87 F81A -71(2)
C82 C83 C87 F82B 170(3)
C84 C83 C87 F82B -12(3)
C82 C83 C87 F81B -71(3)
C84 C83 C87 F81B 107(3)
C84 C85 C88 F84 -158.0(11)
C86 C85 C88 F84 21.3(17)
C84 C85 C88 F85 -32.6(16)
C86 C85 C88 F85 146.6(11)
C84 C85 C88 F86 81.5(13)
C86 C85 C88 F86 -99.3(11)
C56 C51 B C61 92.2(9)
C52 C51 B C61 -78.0(9)
C56 C51 B C81 -31.1(11)
C52 C51 B C81 158.7(7)
C56 C51 B C71 -147.3(8)
C52 C51 B C71 42.5(10)
C62 C61 B C51 -86.5(8)
C66 C61 B C51 82.6(8)
C62 C61 B C81 36.1(10)
C66 C61 B C81 -154.9(7)
C62 C61 B C71 152.4(7)
C66 C61 B C71 -38.6(9)
C82 C81 B C51 -35.9(10)
C86 C81 B C51 153.3(7)
C82 C81 B C61 -151.9(7)
C86 C81 B C61 37.3(10)
C82 C81 B C71 86.3(8)
C86 C81 B C71 -84.4(8)
C76 C71 B C51 -152.7(7)
C72 C71 B C51 36.6(10)
C76 C71 B C61 -38.4(9)
C72 C71 B C61 151.0(7)
C76 C71 B C81 84.9(8)
C72 C71 B C81 -85.8(8)
